data_7228609
loop_
_publ_author_name
'Kummer, S.'
'Babel, D.'

_publ_section_title
;
 The anti-perovskite-like crystal structure of
 tris[tetraquocopper(II)]-bis[hexafluorometallates(III)] Cu3M2F12.12H2O (M
 = V, Cr, Fe)
;
_journal_name_full 'Zeitschrift fur Naturforschung'
_journal_page_first 1403
_journal_page_last 1410
_journal_volume 42b
_journal_year 1987
_chemical_formula_sum 'Cr2 Cu3 F12 H24 O12'
_chemical_formula_weight 738.793
_space_group_IT_number 2
_symmetry_cell_setting triclinic
_symmetry_Int_Tables_number 2
_symmetry_space_group_name_Hall '-P 1'
_symmetry_space_group_name_H-M 'P -1'
_cell_angle_alpha 90.69(1)
_cell_angle_beta 89.90(2)
_cell_angle_gamma 92.84(1)
_cell_formula_units_Z 1
_cell_length_a 7.468(1)
_cell_length_b 7.595(1)
_cell_length_c 8.092(2)
_cell_volume 458.38(14)
_diffrn_ambient_temperature 293
_diffrn_radiation_probe x-ray
_diffrn_radiation_type MoK\a
_diffrn_radiation_wavelength 0.71069
_exptl_absorpt_coefficient_mu 4.573
_exptl_crystal_density_diffrn 2.67
_refine_ls_number_reflns 2547
_refine_ls_R_factor_gt 0.0259
_refine_ls_wR_factor_gt 0.0233
_cod_data_source_file Z-Naturforsch-1987-42b-1403-1410-2.cif
_cod_data_source_block Cu3Cr2F12.12H2O
_cod_original_formula_sum 'H24 Cr2 Cu3 F12 O12'
_cod_database_code 7228609

loop_
_symmetry_equiv_pos_site_id
_symmetry_equiv_pos_as_xyz
1 x,y,z
2 -x,-y,-z

loop_
_atom_site_label
_atom_site_type_symbol
_atom_site_thermal_displace_type
_atom_site_fract_x
_atom_site_fract_y
_atom_site_fract_z
_atom_site_occupancy
_atom_site_U_iso_or_equiv
_atom_site_calc_flag
_atom_site_refinement_flags
_atom_site_disorder_assembly
_atom_site_disorder_group
Cu1 Cu Uiso 0.00000 0.00000 0.00000 1.000 0.0135(2) . . . .
Cu2 Cu Uiso 0.00000 0.50000 0.50000 1.000 0.0172(2) . . . .
Cu3 Cu Uiso 0.50000 0.50000 0.00000 1.000 0.0152(2) . . . .
Cr1 Cr Uiso 0.00000 0.50000 0.00000 1.000 0.0117(2) . . . .
F1 F Uiso 0.0965(2) 0.27690(10) 0.9710(2) 1.000 0.0219(6) . . . .
F2 F Uiso 0.0864(2) 0.5686(2) 0.78340(10) 1.000 0.0190(5) . . . .
F3 F Uiso 0.2233(2) 0.5858(2) 0.0951(2) 1.000 0.0204(6) . . . .
O1 O Uiso 0.1003(2) 0.9268(2) 0.7851(2) 1.000 0.0201(7) . . . .
O2 O Uiso 0.2336(2) 0.9570(2) 0.1025(2) 1.000 0.0226(8) . . . .
O3 O Uiso 0.0348(3) 0.2501(2) 0.5417(2) 1.000 0.0272(9) . . . .
O4 O Uiso 0.2453(2) 0.5270(2) 0.4232(2) 1.000 0.0252(8) . . . .
O5 O Uiso 0.4790(3) 0.2635(2) 0.0967(2) 1.000 0.0275(9) . . . .
O6 O Uiso 0.4052(2) 0.4174(2) 0.7867(2) 1.000 0.0195(7) . . . .
Cr2 Cr Uiso 0.50000 0.00000 0.50000 1.000 0.0118(2) . . . .
F4 F Uiso 0.4192(2) 0.0875(2) 0.7070(2) 1.000 0.0222(6) . . . .
F5 F Uiso 0.2577(2) 0.9995(2) 0.4209(2) 1.000 0.0249(6) . . . .
F6 F Uiso 0.4526(2) 0.7682(2) 0.5810(2) 1.000 0.0276(8) . . . .

loop_
_geom_angle_atom_site_label_1
_geom_angle_atom_site_label_2
_geom_angle_atom_site_label_3
_geom_angle
_geom_angle_site_symmetry_1
_geom_angle_site_symmetry_2
_geom_angle_site_symmetry_3
_geom_angle_publ_flag
O1 Cu1 O2 88.52(7) 1_544 . 1_545 yes
F1 Cu1 O1 93.15(6) 1_554 . 1_544 yes
F1 Cu1 O1 86.85(6) 2_556 . 1_544 yes
O1 Cu1 O2 91.48(7) 1_544 . 2_565 yes
O1 Cu1 O1 180.00 1_544 . 2_566 yes
F1 Cu1 O2 87.58(6) 1_554 . 1_545 yes
F1 Cu1 O2 92.42(6) 2_556 . 1_545 yes
O2 Cu1 O2 180.00 1_545 . 2_565 yes
O1 Cu1 O2 91.48(7) 2_566 . 1_545 yes
F1 Cu1 F1 180.00 1_554 . 2_556 yes
F1 Cu1 O2 92.42(6) 1_554 . 2_565 yes
F1 Cu1 O1 86.85(6) 1_554 . 2_566 yes
F1 Cu1 O2 87.58(6) 2_556 . 2_565 yes
F1 Cu1 O1 93.15(6) 2_556 . 2_566 yes
O1 Cu1 O2 88.52(7) 2_566 . 2_565 yes
F2 Cu2 O3 89.30(6) . . . yes
F2 Cu2 O4 92.26(6) . . . yes
F2 Cu2 F2 180.00 . . 2_566 yes
F2 Cu2 O3 90.70(6) . . 2_566 yes
F2 Cu2 O4 87.74(6) . . 2_566 yes
O3 Cu2 O4 89.51(8) . . . yes
F2 Cu2 O3 90.70(6) 2_566 . . yes
O3 Cu2 O3 180.00 . . 2_566 yes
O3 Cu2 O4 90.49(8) . . 2_566 yes
F2 Cu2 O4 87.74(6) 2_566 . . yes
O3 Cu2 O4 90.49(8) 2_566 . . yes
O4 Cu2 O4 180.00 . . 2_566 yes
F2 Cu2 O3 89.30(6) 2_566 . 2_566 yes
F2 Cu2 O4 92.26(6) 2_566 . 2_566 yes
O3 Cu2 O4 89.51(8) 2_566 . 2_566 yes
F3 Cu3 O5 95.22(8) . . . yes
F3 Cu3 O6 93.68(6) . . 1_554 yes
F3 Cu3 F3 180.00 . . 2_665 yes
F3 Cu3 O5 84.78(8) . . 2_665 yes
F3 Cu3 O6 86.32(6) . . 2_666 yes
O5 Cu3 O6 93.17(7) . . 1_554 yes
F3 Cu3 O5 84.78(8) 2_665 . . yes
O5 Cu3 O5 180.00 . . 2_665 yes
O5 Cu3 O6 86.83(7) . . 2_666 yes
F3 Cu3 O6 86.32(6) 2_665 . 1_554 yes
O5 Cu3 O6 86.83(7) 2_665 . 1_554 yes
O6 Cu3 O6 180.00 1_554 . 2_666 yes
F3 Cu3 O5 95.22(8) 2_665 . 2_665 yes
F3 Cu3 O6 93.68(6) 2_665 . 2_666 yes
O5 Cu3 O6 93.17(7) 2_665 . 2_666 yes
F1 Cr1 F3 89.18(7) 1_554 . . yes
F2 Cr1 F3 89.88(7) 1_554 . . yes
F3 Cr1 F3 180.00 . . 2_565 yes
F1 Cr1 F3 90.82(7) 2_566 . . yes
F2 Cr1 F3 90.12(7) 2_566 . . yes
F1 Cr1 F2 90.12(7) 1_554 . 1_554 yes
F1 Cr1 F3 90.82(7) 1_554 . 2_565 yes
F1 Cr1 F1 180.00 1_554 . 2_566 yes
F1 Cr1 F2 89.88(7) 1_554 . 2_566 yes
F2 Cr1 F3 90.12(7) 1_554 . 2_565 yes
F1 Cr1 F2 89.88(7) 2_566 . 1_554 yes
F2 Cr1 F2 180.00 1_554 . 2_566 yes
F1 Cr1 F3 89.18(7) 2_566 . 2_565 yes
F2 Cr1 F3 89.88(7) 2_566 . 2_565 yes
F1 Cr1 F2 90.12(7) 2_566 . 2_566 yes
F4 Cr2 F5 88.79(7) 2_656 . 2_666 yes
F4 Cr2 F6 87.96(7) 2_656 . 2_666 yes
F5 Cr2 F6 89.14(7) 2_666 . 2_666 yes
F4 Cr2 F5 88.79(7) . . 1_545 yes
F4 Cr2 F6 87.96(7) . . 1_545 yes
F4 Cr2 F4 180.00 . . 2_656 yes
F4 Cr2 F5 91.21(7) . . 2_666 yes
F4 Cr2 F6 92.04(7) . . 2_666 yes
F5 Cr2 F6 89.14(7) 1_545 . 1_545 yes
F4 Cr2 F5 91.21(7) 2_656 . 1_545 yes
F5 Cr2 F5 180.00 1_545 . 2_666 yes
F5 Cr2 F6 90.86(7) 1_545 . 2_666 yes
F4 Cr2 F6 92.04(7) 2_656 . 1_545 yes
F5 Cr2 F6 90.86(7) 2_666 . 1_545 yes
F6 Cr2 F6 180.00 1_545 . 2_666 yes
Cu1 F1 Cr1 136.26(8) 1_556 . 1_556 yes
Cu2 F2 Cr1 135.82(8) . . 1_556 yes
Cu3 F3 Cr1 122.99(8) . . . yes

loop_
_geom_bond_atom_site_label_1
_geom_bond_atom_site_label_2
_geom_bond_distance
_geom_bond_site_symmetry_1
_geom_bond_site_symmetry_2
_geom_bond_publ_flag
Cu1 O1 1.9768(17) . 1_544 yes
Cu1 O2 1.9764(16) . 1_545 yes
Cu1 F1 2.2042(10) . 1_554 yes
Cu1 F1 2.2042(10) . 2_556 yes
Cu1 O2 1.9764(16) . 2_565 yes
Cu1 O1 1.9768(17) . 2_566 yes
Cu2 F2 2.4269(11) . . yes
Cu2 O3 1.9617(16) . . yes
Cu2 O4 1.9355(16) . . yes
Cu2 F2 2.4269(11) . 2_566 yes
Cu2 O3 1.9617(16) . 2_566 yes
Cu2 O4 1.9355(16) . 2_566 yes
Cu3 F3 2.3244(16) . . yes
Cu3 O5 1.9669(16) . . yes
Cu3 O6 1.9514(17) . 1_554 yes
Cu3 F3 2.3244(16) . 2_665 yes
Cu3 O5 1.9669(16) . 2_665 yes
Cu3 O6 1.9514(17) . 2_666 yes
Cr1 F3 1.9190(16) . . yes
Cr1 F1 1.8858(11) . 1_554 yes
Cr1 F2 1.9351(11) . 1_554 yes
Cr1 F3 1.9190(16) . 2_565 yes
Cr1 F1 1.8858(11) . 2_566 yes
Cr1 F2 1.9351(11) . 2_566 yes
Cr2 F4 1.9029(17) . . yes
Cr2 F5 1.9202(16) . 1_545 yes
Cr2 F6 1.9025(16) . 1_545 yes
Cr2 F4 1.9029(17) . 2_656 yes
Cr2 F5 1.9202(16) . 2_666 yes
Cr2 F6 1.9025(16) . 2_666 yes

loop_
_geom_torsion_atom_site_label_1
_geom_torsion_atom_site_label_2
_geom_torsion_atom_site_label_3
_geom_torsion_atom_site_label_4
_geom_torsion
_geom_torsion_site_symmetry_1
_geom_torsion_site_symmetry_2
_geom_torsion_site_symmetry_3
_geom_torsion_site_symmetry_4
_geom_torsion_publ_flag
O3 Cu2 F2 Cr1 -58.87(12) . . . 1_556 no
O4 Cu2 F2 Cr1 -148.35(11) . . . 1_556 no
O3 Cu2 F2 Cr1 -121.14(12) . . 2_566 . no
O4 Cu2 F2 Cr1 -31.66(11) . . 2_566 . no
O5 Cu3 F3 Cr1 -74.35(10) . . . . no
O6 Cu3 F3 Cr1 19.18(10) 1_554 . . . no
O5 Cu3 F3 Cr1 105.65(10) 2_665 . . . no
O6 Cu3 F3 Cr1 -160.82(10) 2_666 . . . no
F1 Cr1 F3 Cu3 37.48(9) 1_554 . . . no
F2 Cr1 F3 Cu3 -52.64(9) 1_554 . . . no
F1 Cr1 F3 Cu3 -142.52(9) 2_566 . . . no
F2 Cr1 F3 Cu3 127.36(9) 2_566 . . . no
F3 Cr1 F1 Cu1 139.42(12) . . 1_554 . no
F3 Cr1 F2 Cu2 16.77(11) . . 2_566 . no
